data_7127154
loop_
_publ_author_name
'\<Skoch, Karel'
'Daniliuc, Constantin G.'
'Kehr, Gerald'
'Erker, Gerhard'

_publ_section_title
;
 Using the FpXylBH<sub>2</sub>&#x2022;SMe<sub>2</sub> reagent for the
 regioselective synthesis of cyclic bis(alkenyl)boranes.
;
_journal_issue 81
_journal_name_full 'Chemical communications (Cambridge, England)'
_journal_page_first 12178
_journal_page_last 12181
_journal_paper_doi 10.1039/d0cc05230b
_journal_volume 56
_journal_year 2020
_chemical_formula_sum 'C32 H50 B2 O2 Si4'
_chemical_formula_weight 600.70
_space_group_crystal_system orthorhombic
_space_group_IT_number 43
_space_group_name_Hall 'F 2 -2d'
_space_group_name_H-M_alt 'F d d 2'
_atom_sites_solution_hydrogens geom
_audit_creation_method 'APEX3 v2019.1-0'
_audit_update_record
;
2020-09-01 deposited with the CCDC.	2020-09-02 downloaded from the CCDC.
;
_cell_angle_alpha 90
_cell_angle_beta 90
_cell_angle_gamma 90
_cell_formula_units_Z 8
_cell_length_a 18.4614(6)
_cell_length_b 34.6525(10)
_cell_length_c 11.8617(4)
_cell_measurement_reflns_used 9971
_cell_measurement_temperature 100.(2)
_cell_measurement_theta_max 26.6401
_cell_measurement_theta_min 2.5001
_cell_volume 7588.3(4)
_computing_cell_refinement 'SAINT V8.40A (Bruker Nano, Inc., 2019)'
_computing_data_collection 'APEX3 v2019.1-0'
_computing_data_reduction 'SAINT V8.40A (Bruker Nano, Inc., 2019)'
_computing_molecular_graphics 'shelXle (C.B. Huebschle, rev 958)'
_computing_structure_refinement 'SHELXL-2018/3 (Sheldrick, 2018)'
_computing_structure_solution 'SHELXT 2014/5 (Sheldrick, 2014)'
_diffrn_ambient_temperature 100.(2)
_diffrn_detector_area_resol_mean 7.3910
_diffrn_measured_fraction_theta_full 0.997
_diffrn_measured_fraction_theta_max 0.997
_diffrn_measurement_device_type 'Bruker D8 Venture PHOTON III Diffractometer'
_diffrn_measurement_method 'phi / omega scans'
_diffrn_radiation_monochromator 'MX mirror'
_diffrn_radiation_type MoK\a
_diffrn_radiation_wavelength 0.71073
_diffrn_reflns_av_R_equivalents 0.0623
_diffrn_reflns_av_unetI/netI 0.0299
_diffrn_reflns_limit_h_max 23
_diffrn_reflns_limit_h_min -23
_diffrn_reflns_limit_k_max 43
_diffrn_reflns_limit_k_min -43
_diffrn_reflns_limit_l_max 14
_diffrn_reflns_limit_l_min -14
_diffrn_reflns_number 33285
_diffrn_reflns_theta_full 26.73
_diffrn_reflns_theta_max 26.73
_diffrn_reflns_theta_min 2.35
_diffrn_source 'Mo Ims'
_diffrn_source_type 'micro focus tube'
_exptl_absorpt_coefficient_mu 0.181
_exptl_absorpt_correction_T_max 0.98
_exptl_absorpt_correction_T_min 0.89
_exptl_absorpt_correction_type multi-scan
_exptl_absorpt_process_details
;
SADABS-2016/2 Bruker AXS area detector scaling and absorption correction.
Krause, L., Herbst-Irmer, R., Sheldrick G.M. & Stalke D.,
J. Appl. Cryst. 48 (2015) 3-10
;
_exptl_crystal_colour colourless
_exptl_crystal_density_diffrn 1.052
_exptl_crystal_density_method 'not measured'
_exptl_crystal_description prism
_exptl_crystal_F_000 2592
_exptl_crystal_size_max 0.280
_exptl_crystal_size_mid 0.143
_exptl_crystal_size_min 0.105
_refine_diff_density_max 0.271
_refine_diff_density_min -0.137
_refine_ls_abs_structure_details
;

Flack x determined using 1645 quotients [(I+)-(I-)]/[(I+)+(I-)]
(Parsons, Flack and Wagner, Acta Cryst. B69 (2013) 249-259).
;
_refine_ls_abs_structure_Flack -0.07(5)
_refine_ls_extinction_method none
_refine_ls_goodness_of_fit_ref 1.059
_refine_ls_hydrogen_treatment constr
_refine_ls_matrix_type full
_refine_ls_number_parameters 191
_refine_ls_number_reflns 3994
_refine_ls_number_restraints 1
_refine_ls_restrained_S_all 1.059
_refine_ls_R_factor_all 0.0373
_refine_ls_R_factor_gt 0.0332
_refine_ls_shift/su_max 0.001
_refine_ls_shift/su_mean 0.000
_refine_ls_structure_factor_coef Fsqd
_refine_ls_weighting_details 'w=1/[\s^2^(Fo^2^)+(0.0431P)^2^+4.9465P] where P=(Fo^2^+2Fc^2^)/3'
_refine_ls_weighting_scheme calc
_refine_ls_wR_factor_gt 0.0802
_refine_ls_wR_factor_ref 0.0828
_reflns_number_gt 3695
_reflns_number_total 3994
_reflns_threshold_expression 'I > 2\s(I)'
_cod_data_source_file d0cc05230b2.cif
_cod_data_source_block erk9861
_cod_depositor_comments
;
The following automatic conversions were performed:

data item '_exptl_absorpt_correction_type' value 'Multi-Scan' was
changed to 'multi-scan' in accordance with the
/home/data/users/saulius/crontab/automatic-downloads/rss-feeds/RSC/lib/dictionaries/cif_core.dic
dictionary named 'cif_core.dic' version 2.4.2 last updated on
2011-04-26.

Automatic conversion script
Id: cif_fix_values 7556 2019-12-06 15:28:31Z antanas 

 Adding full bibliography for 7127153--7127160.cif.
;
_cod_database_code 7127154

loop_
_space_group_symop_operation_xyz
'x, y, z'
'-x, -y, z'
'x+1/4, -y+1/4, z+1/4'
'-x+1/4, y+1/4, z+1/4'
'x, y+1/2, z+1/2'
'-x, -y+1/2, z+1/2'
'x+1/4, -y+3/4, z+3/4'
'-x+1/4, y+3/4, z+3/4'
'x+1/2, y, z+1/2'
'-x+1/2, -y, z+1/2'
'x+3/4, -y+1/4, z+3/4'
'-x+3/4, y+1/4, z+3/4'
'x+1/2, y+1/2, z'
'-x+1/2, -y+1/2, z'
'x+3/4, -y+3/4, z+1/4'
'-x+3/4, y+3/4, z+1/4'

loop_
_atom_site_type_symbol
_atom_site_label
_atom_site_fract_x
_atom_site_fract_y
_atom_site_fract_z
_atom_site_U_iso_or_equiv
_atom_site_adp_type
_atom_site_calc_flag
_atom_site_refinement_flags_adp
_atom_site_refinement_flags_occupancy
_atom_site_refinement_flags_posn
_atom_site_occupancy
_atom_site_disorder_assembly
_atom_site_disorder_group
B B1 0.75 0.75 0.2343(4) 0.0312(9) Uani d T P S 1 . .
B B2 0.75 0.75 0.7774(4) 0.0299(9) Uani d T P S 1 . .
O O1 0.75 0.75 0.1186(3) 0.0625(11) Uani d T P S 1 . .
H H1 0.715362 0.736518 0.094994 0.094 Uiso calc U P R 0.5 . .
O O2 0.75 0.75 0.8942(3) 0.0627(11) Uani d T P S 1 . .
H H2 0.707825 0.754179 0.917846 0.094 Uiso calc U P R 0.5 . .
Si Si1 0.75654(4) 0.66498(2) 0.23968(6) 0.02858(17) Uani d . . . 1 . .
Si Si2 0.58983(4) 0.74293(2) 0.77772(6) 0.02869(18) Uani d . . . 1 . .
C C1 0.72219(14) 0.71264(7) 0.2952(2) 0.0261(5) Uani d . . . 1 . .
C C2 0.67873(14) 0.71800(7) 0.3848(2) 0.0253(5) Uani d . . . 1 . .
H H2A 0.674397 0.743752 0.411474 0.03 Uiso calc U . R 1 . .
C C3 0.69541(14) 0.70952(7) 0.6267(2) 0.0266(5) Uani d . . . 1 . .
H H3 0.743551 0.709892 0.598429 0.032 Uiso calc U . R 1 . .
C C4 0.68252(13) 0.73151(7) 0.7187(2) 0.0254(5) Uani d . . . 1 . .
C C11 0.63676(13) 0.68826(7) 0.4469(2) 0.0246(5) Uani d . . . 1 . .
C C12 0.58771(14) 0.66491(7) 0.3895(2) 0.0292(6) Uani d . . . 1 . .
H H12 0.582494 0.66763 0.310202 0.035 Uiso calc U . R 1 . .
C C13 0.54613(16) 0.63760(7) 0.4466(3) 0.0344(6) Uani d . . . 1 . .
H H13 0.512626 0.621956 0.406529 0.041 Uiso calc U . R 1 . .
C C14 0.55386(15) 0.63340(8) 0.5616(3) 0.0354(7) Uani d . . . 1 . .
H H14 0.526072 0.61465 0.600904 0.043 Uiso calc U . R 1 . .
C C15 0.60253(15) 0.65673(8) 0.6201(2) 0.0320(6) Uani d . . . 1 . .
H H15 0.608168 0.653413 0.699079 0.038 Uiso calc U . R 1 . .
C C16 0.64306(13) 0.68482(7) 0.5647(2) 0.0252(5) Uani d . . . 1 . .
C C21 0.85378(17) 0.67288(10) 0.2035(3) 0.0452(8) Uani d . . . 1 . .
H H21A 0.874764 0.648738 0.175408 0.068 Uiso calc U . R 1 . .
H H21B 0.880144 0.681245 0.270877 0.068 Uiso calc U . R 1 . .
H H21C 0.857502 0.69279 0.145088 0.068 Uiso calc U . R 1 . .
C C22 0.70899(19) 0.65135(11) 0.1064(3) 0.0507(9) Uani d . . . 1 . .
H H22A 0.730306 0.627615 0.076116 0.076 Uiso calc U . R 1 . .
H H22B 0.714251 0.672184 0.051103 0.076 Uiso calc U . R 1 . .
H H22C 0.657478 0.647116 0.122039 0.076 Uiso calc U . R 1 . .
C C23 0.75094(17) 0.62503(8) 0.3456(3) 0.0421(7) Uani d . . . 1 . .
H H23A 0.700258 0.617295 0.355303 0.063 Uiso calc U . R 1 . .
H H23B 0.770352 0.633976 0.417961 0.063 Uiso calc U . R 1 . .
H H23C 0.779279 0.602904 0.31912 0.063 Uiso calc U . R 1 . .
C C31 0.51904(18) 0.74519(11) 0.6655(3) 0.0512(8) Uani d . . . 1 . .
H H31A 0.474048 0.755499 0.69733 0.077 Uiso calc U . R 1 . .
H H31B 0.510269 0.719217 0.635768 0.077 Uiso calc U . R 1 . .
H H31C 0.53565 0.762047 0.604358 0.077 Uiso calc U . R 1 . .
C C32 0.5623(2) 0.70815(10) 0.8904(3) 0.0523(9) Uani d . . . 1 . .
H H32A 0.598921 0.707979 0.950183 0.079 Uiso calc U . R 1 . .
H H32B 0.557994 0.682221 0.858084 0.079 Uiso calc U . R 1 . .
H H32C 0.515506 0.716018 0.921966 0.079 Uiso calc U . R 1 . .
C C33 0.5957(2) 0.79209(9) 0.8428(4) 0.0539(9) Uani d . . . 1 . .
H H33A 0.548129 0.799478 0.872396 0.081 Uiso calc U . R 1 . .
H H33B 0.611017 0.810804 0.785636 0.081 Uiso calc U . R 1 . .
H H33C 0.631058 0.791693 0.904431 0.081 Uiso calc U . R 1 . .

loop_
_atom_site_aniso_label
_atom_site_aniso_U_11
_atom_site_aniso_U_22
_atom_site_aniso_U_33
_atom_site_aniso_U_12
_atom_site_aniso_U_13
_atom_site_aniso_U_23
B1 0.038(2) 0.037(2) 0.0188(18) -0.0074(19) 0 0
B2 0.030(2) 0.045(2) 0.0155(17) 0.0061(17) 0 0
O1 0.080(3) 0.091(3) 0.0174(14) -0.036(2) 0 0
O2 0.059(2) 0.112(3) 0.0174(15) 0.015(2) 0 0
Si1 0.0251(4) 0.0339(3) 0.0267(4) -0.0004(3) 0.0009(3) -0.0045(3)
Si2 0.0238(3) 0.0283(3) 0.0340(4) 0.0004(3) 0.0063(3) 0.0004(3)
C1 0.0290(13) 0.0292(12) 0.0202(12) -0.0059(10) -0.0043(10) -0.0021(10)
C2 0.0307(13) 0.0242(11) 0.0209(11) -0.0029(10) -0.0040(10) -0.0012(9)
C3 0.0231(12) 0.0339(13) 0.0229(12) 0.0004(10) 0.0037(10) 0.0068(10)
C4 0.0246(12) 0.0318(12) 0.0199(12) 0.0014(10) 0.0030(10) 0.0081(10)
C11 0.0225(12) 0.0241(11) 0.0272(13) 0.0013(9) 0.0034(10) -0.0006(10)
C12 0.0268(13) 0.0293(12) 0.0315(14) 0.0004(10) 0.0017(11) -0.0022(11)
C13 0.0274(14) 0.0275(13) 0.0483(17) -0.0030(11) 0.0038(12) -0.0050(12)
C14 0.0314(14) 0.0250(12) 0.0499(18) -0.0034(11) 0.0135(13) 0.0020(11)
C15 0.0338(14) 0.0321(13) 0.0301(14) 0.0035(11) 0.0081(12) 0.0045(11)
C16 0.0228(12) 0.0258(12) 0.0271(13) 0.0011(10) 0.0040(10) 0.0010(9)
C21 0.0306(15) 0.0608(19) 0.0443(18) 0.0031(14) 0.0045(13) 0.0113(15)
C22 0.0449(19) 0.060(2) 0.0477(19) 0.0130(16) -0.0110(15) -0.0297(16)
C23 0.0410(17) 0.0316(14) 0.0537(19) 0.0049(12) 0.0131(15) 0.0034(13)
C31 0.0318(16) 0.0542(19) 0.068(2) 0.0093(14) -0.0101(16) -0.0022(17)
C32 0.058(2) 0.0496(18) 0.0490(19) -0.0042(16) 0.0303(18) 0.0056(15)
C33 0.0428(19) 0.0410(17) 0.078(3) 0.0001(14) 0.0092(17) -0.0171(17)

loop_
_atom_type_symbol
_atom_type_description
_atom_type_scat_dispersion_real
_atom_type_scat_dispersion_imag
_atom_type_scat_source
C C 0.0033 0.0016 'International Tables Vol C Tables 4.2.6.8 and 6.1.1.4'
H H 0.0000 0.0000 'International Tables Vol C Tables 4.2.6.8 and 6.1.1.4'
B B 0.0013 0.0007 'International Tables Vol C Tables 4.2.6.8 and 6.1.1.4'
O O 0.0106 0.0060 'International Tables Vol C Tables 4.2.6.8 and 6.1.1.4'
Si Si 0.0817 0.0704 'International Tables Vol C Tables 4.2.6.8 and 6.1.1.4'

loop_
_geom_angle_atom_site_label_1
_geom_angle_atom_site_label_2
_geom_angle_atom_site_label_3
_geom_angle_site_symmetry_1
_geom_angle_site_symmetry_3
_geom_angle
_geom_angle_publ_flag
O1 B1 C1 . 14_665 117.40(17) ?
O1 B1 C1 . . 117.40(17) ?
C1 B1 C1 14_665 . 125.2(3) ?
O2 B2 C4 . 14_665 116.44(16) ?
O2 B2 C4 . . 116.44(16) ?
C4 B2 C4 14_665 . 127.1(3) ?
B1 O1 H1 . . 109.5 ?
B1 O1 H1 . 14_665 109.473(2) ?
H1 O1 H1 . 14_665 141.1 ?
B2 O2 H2 . . 109.5 ?
B2 O2 H2 . 14_665 109.47(3) ?
H2 O2 H2 . 14_665 141.1 ?
C21 Si1 C22 . . 107.11(16) ?
C21 Si1 C23 . . 108.42(15) ?
C22 Si1 C23 . . 110.79(17) ?
C21 Si1 C1 . . 105.97(14) ?
C22 Si1 C1 . . 110.99(13) ?
C23 Si1 C1 . . 113.22(13) ?
C31 Si2 C32 . . 110.26(19) ?
C31 Si2 C33 . . 107.23(17) ?
C32 Si2 C33 . . 107.89(18) ?
C31 Si2 C4 . . 112.21(14) ?
C32 Si2 C4 . . 112.08(14) ?
C33 Si2 C4 . . 106.89(14) ?
C2 C1 B1 . . 116.4(2) ?
C2 C1 Si1 . . 126.6(2) ?
B1 C1 Si1 . . 116.86(18) ?
C1 C2 C11 . . 127.4(2) ?
C1 C2 H2A . . 116.3 ?
C11 C2 H2A . . 116.3 ?
C4 C3 C16 . . 127.6(2) ?
C4 C3 H3 . . 116.2 ?
C16 C3 H3 . . 116.2 ?
C3 C4 B2 . . 116.7(2) ?
C3 C4 Si2 . . 125.2(2) ?
B2 C4 Si2 . . 118.03(18) ?
C12 C11 C16 . . 119.4(2) ?
C12 C11 C2 . . 120.0(2) ?
C16 C11 C2 . . 120.5(2) ?
C11 C12 C13 . . 121.0(3) ?
C11 C12 H12 . . 119.5 ?
C13 C12 H12 . . 119.5 ?
C14 C13 C12 . . 119.7(3) ?
C14 C13 H13 . . 120.2 ?
C12 C13 H13 . . 120.2 ?
C13 C14 C15 . . 119.8(3) ?
C13 C14 H14 . . 120.1 ?
C15 C14 H14 . . 120.1 ?
C16 C15 C14 . . 121.2(3) ?
C16 C15 H15 . . 119.4 ?
C14 C15 H15 . . 119.4 ?
C15 C16 C11 . . 118.9(2) ?
C15 C16 C3 . . 121.2(2) ?
C11 C16 C3 . . 119.8(2) ?
Si1 C21 H21A . . 109.5 ?
Si1 C21 H21B . . 109.5 ?
H21A C21 H21B . . 109.5 ?
Si1 C21 H21C . . 109.5 ?
H21A C21 H21C . . 109.5 ?
H21B C21 H21C . . 109.5 ?
Si1 C22 H22A . . 109.5 ?
Si1 C22 H22B . . 109.5 ?
H22A C22 H22B . . 109.5 ?
Si1 C22 H22C . . 109.5 ?
H22A C22 H22C . . 109.5 ?
H22B C22 H22C . . 109.5 ?
Si1 C23 H23A . . 109.5 ?
Si1 C23 H23B . . 109.5 ?
H23A C23 H23B . . 109.5 ?
Si1 C23 H23C . . 109.5 ?
H23A C23 H23C . . 109.5 ?
H23B C23 H23C . . 109.5 ?
Si2 C31 H31A . . 109.5 ?
Si2 C31 H31B . . 109.5 ?
H31A C31 H31B . . 109.5 ?
Si2 C31 H31C . . 109.5 ?
H31A C31 H31C . . 109.5 ?
H31B C31 H31C . . 109.5 ?
Si2 C32 H32A . . 109.5 ?
Si2 C32 H32B . . 109.5 ?
H32A C32 H32B . . 109.5 ?
Si2 C32 H32C . . 109.5 ?
H32A C32 H32C . . 109.5 ?
H32B C32 H32C . . 109.5 ?
Si2 C33 H33A . . 109.5 ?
Si2 C33 H33B . . 109.5 ?
H33A C33 H33B . . 109.5 ?
Si2 C33 H33C . . 109.5 ?
H33A C33 H33C . . 109.5 ?
H33B C33 H33C . . 109.5 ?

loop_
_geom_bond_atom_site_label_1
_geom_bond_atom_site_label_2
_geom_bond_site_symmetry_2
_geom_bond_distance
_geom_bond_publ_flag
B1 O1 . 1.372(5) ?
B1 C1 14_665 1.568(3) ?
B1 C1 . 1.569(3) ?
B2 O2 . 1.386(5) ?
B2 C4 14_665 1.564(3) ?
B2 C4 . 1.564(3) ?
O1 H1 . 0.84 ?
O1 H1 14_665 0.84 ?
O2 H2 . 0.84 ?
O2 H2 14_665 0.84 ?
Si1 C21 . 1.866(3) ?
Si1 C22 . 1.869(3) ?
Si1 C23 . 1.873(3) ?
Si1 C1 . 1.888(3) ?
Si2 C31 . 1.867(4) ?
Si2 C32 . 1.870(3) ?
Si2 C33 . 1.873(3) ?
Si2 C4 . 1.891(3) ?
C1 C2 . 1.345(4) ?
C2 C11 . 1.485(4) ?
C2 H2A . 0.95 ?
C3 C4 . 1.352(4) ?
C3 C16 . 1.486(4) ?
C3 H3 . 0.95 ?
C11 C12 . 1.392(4) ?
C11 C16 . 1.407(4) ?
C12 C13 . 1.395(4) ?
C12 H12 . 0.95 ?
C13 C14 . 1.379(4) ?
C13 H13 . 0.95 ?
C14 C15 . 1.393(4) ?
C14 H14 . 0.95 ?
C15 C16 . 1.392(4) ?
C15 H15 . 0.95 ?
C21 H21A . 0.98 ?
C21 H21B . 0.98 ?
C21 H21C . 0.98 ?
C22 H22A . 0.98 ?
C22 H22B . 0.98 ?
C22 H22C . 0.98 ?
C23 H23A . 0.98 ?
C23 H23B . 0.98 ?
C23 H23C . 0.98 ?
C31 H31A . 0.98 ?
C31 H31B . 0.98 ?
C31 H31C . 0.98 ?
C32 H32A . 0.98 ?
C32 H32B . 0.98 ?
C32 H32C . 0.98 ?
C33 H33A . 0.98 ?
C33 H33B . 0.98 ?
C33 H33C . 0.98 ?

loop_
_geom_torsion_atom_site_label_1
_geom_torsion_atom_site_label_2
_geom_torsion_atom_site_label_3
_geom_torsion_atom_site_label_4
_geom_torsion_site_symmetry_1
_geom_torsion_site_symmetry_2
_geom_torsion_site_symmetry_3
_geom_torsion_site_symmetry_4
_geom_torsion
_geom_torsion_publ_flag
O1 B1 C1 C2 . . . . -137.47(18) ?
C1 B1 C1 C2 14_665 . . . 42.53(18) ?
O1 B1 C1 Si1 . . . . 45.37(18) ?
C1 B1 C1 Si1 14_665 . . . -134.63(18) ?
C21 Si1 C1 C2 . . . . -137.8(2) ?
C22 Si1 C1 C2 . . . . 106.3(3) ?
C23 Si1 C1 C2 . . . . -19.1(3) ?
C21 Si1 C1 B1 . . . . 39.0(2) ?
C22 Si1 C1 B1 . . . . -76.9(2) ?
C23 Si1 C1 B1 . . . . 157.8(2) ?
B1 C1 C2 C11 . . . . 170.4(2) ?
Si1 C1 C2 C11 . . . . -12.7(4) ?
C16 C3 C4 B2 . . . . 171.4(2) ?
C16 C3 C4 Si2 . . . . -10.9(4) ?
O2 B2 C4 C3 . . . . -139.33(18) ?
C4 B2 C4 C3 14_665 . . . 40.67(18) ?
O2 B2 C4 Si2 . . . . 42.82(17) ?
C4 B2 C4 Si2 14_665 . . . -137.18(17) ?
C31 Si2 C4 C3 . . . . -31.3(3) ?
C32 Si2 C4 C3 . . . . 93.4(3) ?
C33 Si2 C4 C3 . . . . -148.6(3) ?
C31 Si2 C4 B2 . . . . 146.3(2) ?
C32 Si2 C4 B2 . . . . -89.0(2) ?
C33 Si2 C4 B2 . . . . 29.0(2) ?
C1 C2 C11 C12 . . . . -56.2(4) ?
C1 C2 C11 C16 . . . . 127.4(3) ?
C16 C11 C12 C13 . . . . -1.6(4) ?
C2 C11 C12 C13 . . . . -178.0(2) ?
C11 C12 C13 C14 . . . . -0.4(4) ?
C12 C13 C14 C15 . . . . 0.7(4) ?
C13 C14 C15 C16 . . . . 1.0(4) ?
C14 C15 C16 C11 . . . . -2.9(4) ?
C14 C15 C16 C3 . . . . -179.5(2) ?
C12 C11 C16 C15 . . . . 3.2(4) ?
C2 C11 C16 C15 . . . . 179.6(2) ?
C12 C11 C16 C3 . . . . 179.8(2) ?
C2 C11 C16 C3 . . . . -3.7(4) ?
C4 C3 C16 C15 . . . . -54.1(4) ?
C4 C3 C16 C11 . . . . 129.4(3) ?
